data_7711226
loop_
_publ_author_name
'Mandal, Jayanta'
'Pal, Kunal'
'Ghosh Chowdhury, Sougata'
'Karmakar, Parimal'
'Panja, Anangamohan'
'Banerjee, Snehasis'
'Saha, Amrita'

_publ_section_title
;
 Rhodamine-azo based two fluorescent probes for recognition of trivalent
 metal ions: crystal structures elucidation and biological application
;
_journal_name_full 'Dalton Transactions'
_journal_paper_doi 10.1039/D2DT00399F
_journal_year 2022
_chemical_formula_moiety 'C41 H40 N6 O4, C H Cl3'
_chemical_formula_sum 'C42 H41 Cl3 N6 O4'
_chemical_formula_weight 800.16
_space_group_crystal_system triclinic
_space_group_IT_number 2
_space_group_name_Hall '-P 1'
_space_group_name_H-M_alt 'P -1'
_atom_sites_solution_hydrogens mixed
_audit_creation_date 2022-08-06
_audit_creation_method
;
Olex2 1.5
(compiled 2022.04.07 svn.rca3783a0 for OlexSys, GUI svn.r6498)
;
_audit_update_record
;
2022-08-06 deposited with the CCDC.	2022-08-25 downloaded from the CCDC.
;
_cell_angle_alpha 84.617(3)
_cell_angle_beta 78.146(3)
_cell_angle_gamma 76.103(3)
_cell_formula_units_Z 2
_cell_length_a 9.2184(7)
_cell_length_b 13.4158(10)
_cell_length_c 17.3821(13)
_cell_measurement_reflns_used 394
_cell_measurement_temperature 293(2)
_cell_measurement_theta_max 25.90
_cell_measurement_theta_min 3.06
_cell_volume 2040.0(3)
_computing_cell_refinement 'Bruker Smart'
_computing_data_collection 'Bruker Smart'
_computing_data_reduction 'Bruker Saint'
_computing_molecular_graphics 'Olex2 1.5 (Dolomanov et al., 2009)'
_computing_publication_material 'Olex2 1.5 (Dolomanov et al., 2009)'
_computing_structure_refinement 'SHELXL 2018/3 (Sheldrick, 2015)'
_computing_structure_solution 'SHELXT 2014/5 (Sheldrick, 2014)'
_diffrn_ambient_temperature 293
_diffrn_measured_fraction_theta_full 1.000
_diffrn_measured_fraction_theta_max 0.996
_diffrn_measurement_device_type CCD
_diffrn_radiation_type MoK\a
_diffrn_radiation_wavelength 0.71073
_diffrn_reflns_av_R_equivalents 0.0898
_diffrn_reflns_av_unetI/netI 0.0621
_diffrn_reflns_Laue_measured_fraction_full 1.000
_diffrn_reflns_Laue_measured_fraction_max 0.996
_diffrn_reflns_limit_h_max 11
_diffrn_reflns_limit_h_min -11
_diffrn_reflns_limit_k_max 17
_diffrn_reflns_limit_k_min -17
_diffrn_reflns_limit_l_max 22
_diffrn_reflns_limit_l_min -22
_diffrn_reflns_number 72098
_diffrn_reflns_point_group_measured_fraction_full 1.000
_diffrn_reflns_point_group_measured_fraction_max 0.996
_diffrn_reflns_theta_full 25.242
_diffrn_reflns_theta_max 27.151
_diffrn_reflns_theta_min 1.926
_exptl_absorpt_coefficient_mu 0.274
_exptl_absorpt_correction_type multi-scan
_exptl_absorpt_process_details sadabs
_exptl_crystal_colour yellow
_exptl_crystal_density_diffrn 1.303
_exptl_crystal_description block
_exptl_crystal_F_000 836
_exptl_crystal_size_max 0.28
_exptl_crystal_size_mid 0.20
_exptl_crystal_size_min 0.08
_exptl_transmission_factor_max 0.975
_exptl_transmission_factor_min 0.824
_refine_diff_density_max 0.398
_refine_diff_density_min -0.489
_refine_diff_density_rms 0.049
_refine_ls_extinction_method none
_refine_ls_goodness_of_fit_ref 1.038
_refine_ls_hydrogen_treatment constr
_refine_ls_matrix_type full
_refine_ls_number_parameters 544
_refine_ls_number_reflns 9010
_refine_ls_number_restraints 31
_refine_ls_restrained_S_all 1.046
_refine_ls_R_factor_all 0.1435
_refine_ls_R_factor_gt 0.0794
_refine_ls_shift/su_max 0.000
_refine_ls_shift/su_mean 0.000
_refine_ls_structure_factor_coef Fsqd
_refine_ls_weighting_details 'w=1/[\s^2^(Fo^2^)+(0.0553P)^2^+1.9598P] where P=(Fo^2^+2Fc^2^)/3'
_refine_ls_weighting_scheme calc
_refine_ls_wR_factor_gt 0.1588
_refine_ls_wR_factor_ref 0.1903
_reflns_Friedel_coverage 0.000
_reflns_number_gt 5171
_reflns_number_total 9010
_reflns_threshold_expression 'I > 2\s(I)'
_cod_data_source_file d2dt00399f2.cif
_cod_data_source_block hl2
_cod_database_code 7711226
_shelx_shelxl_version_number 2018/3
_shelx_space_group_comment
;
The symmetry employed for this shelxl refinement is uniquely defined
by the following loop, which should always be used as a source of
symmetry information in preference to the above space-group names.
They are only intended as comments.
;
_olex2_refinement_description
;
1. Fixed Uiso
 At 1.2 times of:
  All C(H) groups, All C(H,H) groups, All N(H) groups, All Cl(H) groups
 At 1.5 times of:
  All C(H,H,H) groups, All O(H) groups
2. Restrained distances
 C15A-N1
 1.45 with sigma of 0.02
3. Uiso/Uaniso restraints and constraints
Cl1A \\sim Cl2 \\sim Cl3A \\sim Cl3 \\sim Cl2A \\sim Cl1 \\sim C42: within 1.7A
with sigma of 0.04 and sigma for terminal atoms of 0.08 within 1.7A
4. Others
 Fixed Sof: H42(0.85) H42A(0.15) C15(0.75) H15A(0.75) H15B(0.75) C16(0.75)
 H16A(0.75) H16B(0.75) H16C(0.75) C16A(0.25) H16D(0.25) H16E(0.25) H16F(0.25)
 C15A(0.25) H15C(0.25) H15D(0.25) Cl1(0.85) Cl2(0.85) Cl3(0.85) Cl1A(0.15)
 Cl2A(0.15) Cl3A(0.15)
 Fixed X: H1A(0.681311)
 Fixed Y: H1A(0.63121)
 Fixed Z: H1A(0.9228)
5.a Ternary CH refined with riding coordinates:
 C42(H42), C42(H42A)
5.b Secondary CH2 refined with riding coordinates:
 C2(H2A,H2B), C15(H15A,H15B), C15A(H15C,H15D)
5.c Me refined with riding coordinates:
 C34(H34A,H34B,H34C), C39(H39A,H39B,H39C), C1(H1B,H1C,H1D), C16(H16A,H16B,
 H16C), C16A(H16D,H16E,H16F)
5.d Aromatic/amide H refined with riding coordinates:
 N4(H4), C32(H32), C8(H8), C30(H30), C18(H18), C5(H5), C13(H13), C27(H27),
 C36(H36), C40(H40), C37(H37), C41(H41), C23(H23), C21(H21), C24(H24), C22(H22)
5.e Idealised Me refined as rotating group:
 C19(H19A,H19B,H19C), C9(H9A,H9B,H9C)
5.f Idealised tetrahedral OH refined as rotating group:
 O1(H1)
;
_olex2_submission_special_instructions 'No special instructions were received'

loop_
_space_group_symop_operation_xyz
'x, y, z'
'-x, -y, -z'

loop_
_atom_site_label
_atom_site_type_symbol
_atom_site_fract_x
_atom_site_fract_y
_atom_site_fract_z
_atom_site_U_iso_or_equiv
_atom_site_adp_type
_atom_site_occupancy
_atom_site_site_symmetry_order
_atom_site_calc_flag
_atom_site_refinement_flags_posn
_atom_site_refinement_flags_adp
_atom_site_refinement_flags_occupancy
_atom_site_disorder_assembly
_atom_site_disorder_group
O1 O 0.5425(2) 0.46147(15) 0.62794(11) 0.0427(5) Uani 1 1 d . . . . .
H1 H 0.493486 0.436822 0.666713 0.064 Uiso 1 1 calc R U . . .
O3 O 0.1771(2) 0.59543(14) 0.80647(12) 0.0434(5) Uani 1 1 d . . . . .
O2 O 0.7080(3) 0.51690(16) 0.50072(12) 0.0546(6) Uani 1 1 d . . . . .
O4 O 0.4459(3) 0.10789(17) 0.79444(14) 0.0664(7) Uani 1 1 d . . . . .
N6 N 0.4431(3) 0.31539(18) 0.71591(13) 0.0345(5) Uani 1 1 d . . . . .
N5 N 0.3723(3) 0.28583(17) 0.78900(13) 0.0333(5) Uani 1 1 d . . . . .
N4 N -0.2242(3) 0.56548(19) 0.68469(16) 0.0484(7) Uani 1 1 d . . . . .
H4 H -0.274146 0.526814 0.669577 0.058 Uiso 1 1 calc R U . . .
N2 N 0.7905(3) 0.1727(2) 0.39983(15) 0.0472(7) Uani 1 1 d . . . . .
C32 C 0.7565(4) 0.3492(2) 0.44554(17) 0.0432(7) Uani 1 1 d . . . . .
H32 H 0.816181 0.368455 0.399231 0.052 Uiso 1 1 calc R U . . .
C25 C 0.2760(4) 0.2059(2) 0.90187(17) 0.0422(7) Uani 1 1 d . . . . .
C8 C -0.0200(3) 0.5775(2) 0.74779(16) 0.0377(7) Uani 1 1 d . . . . .
H8 H -0.043927 0.648758 0.740802 0.045 Uiso 1 1 calc R U . . .
C30 C 0.6473(4) 0.2195(2) 0.52610(17) 0.0425(7) Uani 1 1 d . . . . .
H30 H 0.632017 0.152942 0.532720 0.051 Uiso 1 1 calc R U . . .
C4 C -0.0662(3) 0.4106(2) 0.73263(16) 0.0366(7) Uani 1 1 d . . . . .
C18 C 0.4924(3) 0.4177(2) 0.88146(16) 0.0367(7) Uani 1 1 d . . . . .
H18 H 0.528866 0.347911 0.891926 0.044 Uiso 1 1 calc R U . . .
C17 C 0.5737(3) 0.4848(2) 0.89649(16) 0.0386(7) Uani 1 1 d . . . . .
C5 C 0.0540(3) 0.3674(2) 0.76915(16) 0.0361(7) Uani 1 1 d . . . . .
H5 H 0.079531 0.296196 0.776165 0.043 Uiso 1 1 calc R U . . .
C31 C 0.7312(4) 0.2500(2) 0.45677(17) 0.0418(7) Uani 1 1 d . . . . .
N1 N 0.5965(4) 0.6603(2) 0.8965(2) 0.0665(9) Uani 1 1 d D . . . .
C26 C 0.3757(4) 0.1892(2) 0.82359(18) 0.0426(7) Uani 1 1 d . . . . .
C13 C 0.3843(4) 0.6232(2) 0.85135(18) 0.0441(8) Uani 1 1 d . . . . .
H13 H 0.346438 0.692910 0.841219 0.053 Uiso 1 1 calc R U . . .
C12 C 0.3076(3) 0.5525(2) 0.83626(16) 0.0359(7) Uani 1 1 d . . . . .
C11 C 0.3579(3) 0.4482(2) 0.85131(15) 0.0331(6) Uani 1 1 d . . . . .
C3 C -0.1056(3) 0.5197(2) 0.72143(16) 0.0350(7) Uani 1 1 d . . . . .
C33 C 0.6923(3) 0.4183(2) 0.50352(17) 0.0385(7) Uani 1 1 d . . . . .
C27 C 0.5080(3) 0.2512(2) 0.66259(17) 0.0403(7) Uani 1 1 d . . . . .
H27 H 0.506490 0.181962 0.671765 0.048 Uiso 1 1 calc R U . . .
C28 C 0.5847(3) 0.2881(2) 0.58700(16) 0.0364(7) Uani 1 1 d . . . . .
N3 N 0.8965(3) 0.1913(2) 0.34688(16) 0.0546(7) Uani 1 1 d . . . . .
C10 C 0.2707(3) 0.3714(2) 0.83725(15) 0.0314(6) Uani 1 1 d . . . . .
C29 C 0.6035(3) 0.3889(2) 0.57405(16) 0.0363(7) Uani 1 1 d . . . . .
C6 C 0.1407(3) 0.4243(2) 0.79655(15) 0.0311(6) Uani 1 1 d . . . . .
C20 C 0.2167(3) 0.3096(2) 0.91073(16) 0.0339(6) Uani 1 1 d . . . . .
C7 C 0.1002(3) 0.5296(2) 0.78428(15) 0.0324(6) Uani 1 1 d . . . . .
C36 C 0.8573(5) 0.0657(3) 0.2620(2) 0.0690(11) Uani 1 1 d . . . . .
H36 H 0.752459 0.084578 0.279109 0.083 Uiso 1 1 calc R U . . .
C40 C 1.1656(5) 0.0067(3) 0.2111(2) 0.0734(12) Uani 1 1 d . . . . .
H40 H 1.270507 -0.013247 0.194797 0.088 Uiso 1 1 calc R U . . .
C37 C 0.9186(6) -0.0101(3) 0.2078(2) 0.0811(13) Uani 1 1 d . . . . .
H37 H 0.853811 -0.040039 0.187840 0.097 Uiso 1 1 calc R U . . .
C41 C 1.1051(5) 0.0851(3) 0.2637(2) 0.0662(11) Uani 1 1 d . . . . .
H41 H 1.169159 0.118720 0.280729 0.079 Uiso 1 1 calc R U . . .
C23 C 0.1355(5) 0.1695(3) 1.0277(2) 0.0699(11) Uani 1 1 d . . . . .
H23 H 0.106959 0.122563 1.067451 0.084 Uiso 1 1 calc R U . . .
C34 C 0.8125(5) 0.5490(3) 0.4360(2) 0.0669(11) Uani 1 1 d . . . . .
H34A H 0.813164 0.619574 0.440824 0.100 Uiso 1 1 calc R U . . .
H34B H 0.912775 0.506983 0.436096 0.100 Uiso 1 1 calc R U . . .
H34C H 0.781894 0.541946 0.387614 0.100 Uiso 1 1 calc R U . . .
C39 C 1.1421(7) -0.1244(3) 0.1235(3) 0.1104(19) Uani 1 1 d . . . . .
H39A H 1.062466 -0.150235 0.110028 0.166 Uiso 1 1 calc R U . . .
H39B H 1.196564 -0.095663 0.077049 0.166 Uiso 1 1 calc R U . . .
H39C H 1.210703 -0.179539 0.145930 0.166 Uiso 1 1 calc R U . . .
C42 C 0.1914(6) 0.0751(4) 0.5500(3) 0.0963(15) Uani 1 1 d . U . . .
H42 H 0.205718 0.004776 0.573258 0.116 Uiso 0.85 1 calc R U P A 1
H42A H 0.149965 0.017427 0.576662 0.116 Uiso 0.15 1 calc R U P B 2
C21 C 0.1168(4) 0.3443(3) 0.97848(17) 0.0463(8) Uani 1 1 d . . . . .
H21 H 0.076935 0.414304 0.984679 0.056 Uiso 1 1 calc R U . . .
C14 C 0.5170(4) 0.5912(2) 0.88143(18) 0.0435(8) Uani 1 1 d . . . . .
C19 C 0.7179(4) 0.4474(3) 0.92868(18) 0.0484(8) Uani 1 1 d . . . . .
H19A H 0.739238 0.373816 0.935450 0.073 Uiso 1 1 calc R U . . .
H19B H 0.705714 0.476754 0.978539 0.073 Uiso 1 1 calc R U . . .
H19C H 0.800628 0.467784 0.892602 0.073 Uiso 1 1 calc R U . . .
C35 C 0.9502(4) 0.1127(3) 0.29042(19) 0.0520(9) Uani 1 1 d . . . . .
C2 C -0.2702(4) 0.6751(2) 0.6699(2) 0.0554(9) Uani 1 1 d . . . . .
H2A H -0.192381 0.698061 0.630628 0.066 Uiso 1 1 calc R U . . .
H2B H -0.280588 0.709833 0.717905 0.066 Uiso 1 1 calc R U . . .
C24 C 0.2361(5) 0.1341(3) 0.9600(2) 0.0628(10) Uani 1 1 d . . . . .
H24 H 0.275799 0.064123 0.953723 0.075 Uiso 1 1 calc R U . . .
C22 C 0.0770(4) 0.2730(3) 1.0371(2) 0.0600(10) Uani 1 1 d . . . . .
H22 H 0.010192 0.295381 1.083210 0.072 Uiso 1 1 calc R U . . .
C38 C 1.0731(6) -0.0417(3) 0.1830(2) 0.0691(12) Uani 1 1 d . . . . .
C9 C -0.1533(4) 0.3447(3) 0.7043(2) 0.0587(10) Uani 1 1 d . . . . .
H9A H -0.109514 0.273605 0.715221 0.088 Uiso 1 1 calc R U . . .
H9B H -0.148349 0.357055 0.648587 0.088 Uiso 1 1 calc R U . . .
H9C H -0.257565 0.361328 0.730846 0.088 Uiso 1 1 calc R U . . .
C1 C -0.4193(4) 0.7034(3) 0.6414(2) 0.0668(11) Uani 1 1 d . . . . .
H1B H -0.447302 0.776582 0.631981 0.100 Uiso 1 1 calc R U . . .
H1C H -0.408657 0.670016 0.593403 0.100 Uiso 1 1 calc R U . . .
H1D H -0.496749 0.681772 0.680565 0.100 Uiso 1 1 calc R U . . .
C15 C 0.5599(8) 0.7699(5) 0.8735(4) 0.0678(18) Uani 0.75 1 d . . P C 1
H15A H 0.522892 0.779888 0.824375 0.081 Uiso 0.75 1 calc R U P C 1
H15B H 0.650256 0.797379 0.866134 0.081 Uiso 0.75 1 calc R U P C 1
C16 C 0.4403(9) 0.8242(6) 0.9373(5) 0.103(3) Uani 0.75 1 d . . P C 1
H16A H 0.414938 0.896311 0.923084 0.155 Uiso 0.75 1 calc R U P C 1
H16B H 0.351074 0.796850 0.943985 0.155 Uiso 0.75 1 calc R U P C 1
H16C H 0.477993 0.814280 0.985598 0.155 Uiso 0.75 1 calc R U P C 1
C16A C 0.521(3) 0.8452(16) 0.8549(16) 0.125(10) Uani 0.25 1 d . . P C 2
H16D H 0.463210 0.911974 0.870979 0.187 Uiso 0.25 1 calc R U P C 2
H16E H 0.626760 0.846945 0.839040 0.187 Uiso 0.25 1 calc R U P C 2
H16F H 0.485504 0.826244 0.811464 0.187 Uiso 0.25 1 calc R U P C 2
C15A C 0.503(2) 0.7666(11) 0.9235(15) 0.061(5) Uani 0.25 1 d D . P C 2
H15C H 0.396205 0.764701 0.940121 0.073 Uiso 0.25 1 calc R U P C 2
H15D H 0.537940 0.785472 0.967790 0.073 Uiso 0.25 1 calc R U P C 2
Cl1 Cl 0.2595(4) 0.1468(2) 0.60449(19) 0.1880(12) Uani 0.85 1 d . U P D 1
Cl2 Cl 0.2810(7) 0.0699(2) 0.4520(2) 0.254(3) Uani 0.85 1 d . U P D 1
Cl3 Cl 0.0000(3) 0.1258(3) 0.5583(3) 0.2223(17) Uani 0.85 1 d . U P D 1
Cl1A Cl 0.3842(17) 0.0422(11) 0.5411(15) 0.212(9) Uani 0.15 1 d . . P D 2
Cl2A Cl 0.093(3) 0.1753(16) 0.5873(18) 0.268(9) Uani 0.15 1 d . U P D 2
Cl3A Cl 0.153(3) 0.0927(19) 0.4677(10) 0.202(9) Uani 0.15 1 d . U P D 2
H1A H 0.681311 0.631210 0.922800 0.243 Uiso 1 1 d . U . . .

loop_
_atom_site_aniso_label
_atom_site_aniso_U_11
_atom_site_aniso_U_22
_atom_site_aniso_U_33
_atom_site_aniso_U_23
_atom_site_aniso_U_13
_atom_site_aniso_U_12
O1 0.0474(14) 0.0414(12) 0.0364(12) -0.0092(9) 0.0023(10) -0.0102(10)
O3 0.0447(13) 0.0317(11) 0.0586(13) -0.0034(10) -0.0207(11) -0.0081(9)
O2 0.0700(17) 0.0451(13) 0.0441(13) -0.0060(10) 0.0107(12) -0.0213(12)
O4 0.0836(19) 0.0341(13) 0.0643(16) -0.0051(11) 0.0057(14) 0.0041(12)
N6 0.0309(13) 0.0404(14) 0.0298(12) -0.0034(11) -0.0003(10) -0.0073(11)
N5 0.0350(13) 0.0303(12) 0.0313(12) -0.0040(10) -0.0007(10) -0.0048(10)
N4 0.0502(17) 0.0403(15) 0.0607(18) -0.0006(13) -0.0277(14) -0.0079(13)
N2 0.0517(17) 0.0504(16) 0.0359(14) -0.0109(12) 0.0013(13) -0.0094(13)
C32 0.0449(19) 0.0492(19) 0.0322(16) -0.0048(14) 0.0014(14) -0.0104(15)
C25 0.0480(19) 0.0394(17) 0.0361(16) 0.0012(13) -0.0049(15) -0.0077(15)
C8 0.0418(18) 0.0314(15) 0.0382(16) -0.0006(12) -0.0071(14) -0.0056(13)
C30 0.0445(19) 0.0403(17) 0.0415(17) -0.0100(14) -0.0012(15) -0.0102(14)
C4 0.0358(17) 0.0388(16) 0.0360(16) -0.0005(13) -0.0076(13) -0.0097(13)
C18 0.0361(17) 0.0372(16) 0.0333(15) -0.0050(12) -0.0030(13) -0.0033(13)
C17 0.0327(16) 0.0503(18) 0.0315(15) -0.0071(13) -0.0029(13) -0.0080(14)
C5 0.0414(18) 0.0296(15) 0.0352(16) 0.0003(12) -0.0058(14) -0.0062(13)
C31 0.0440(18) 0.0458(18) 0.0328(16) -0.0109(13) -0.0022(14) -0.0053(15)
N1 0.069(2) 0.0508(18) 0.094(2) -0.0054(17) -0.0364(19) -0.0239(16)
C26 0.0465(19) 0.0341(17) 0.0439(18) -0.0010(14) -0.0080(15) -0.0036(14)
C13 0.050(2) 0.0335(16) 0.0498(19) -0.0027(14) -0.0119(16) -0.0098(14)
C12 0.0341(16) 0.0382(16) 0.0346(15) -0.0042(13) -0.0054(13) -0.0067(13)
C11 0.0334(16) 0.0356(15) 0.0280(14) -0.0049(12) -0.0017(12) -0.0058(13)
C3 0.0355(16) 0.0386(16) 0.0291(15) -0.0010(12) -0.0062(13) -0.0049(13)
C33 0.0412(18) 0.0396(16) 0.0337(16) -0.0025(13) -0.0039(14) -0.0095(14)
C27 0.0406(18) 0.0403(17) 0.0400(17) -0.0082(14) -0.0032(14) -0.0105(14)
C28 0.0327(16) 0.0426(17) 0.0327(15) -0.0077(13) -0.0021(13) -0.0072(13)
N3 0.063(2) 0.0519(17) 0.0431(16) -0.0127(13) 0.0069(15) -0.0115(15)
C10 0.0321(16) 0.0308(14) 0.0286(14) -0.0043(11) -0.0013(12) -0.0047(12)
C29 0.0331(16) 0.0419(17) 0.0326(15) -0.0090(13) -0.0050(13) -0.0042(13)
C6 0.0314(15) 0.0335(15) 0.0267(14) -0.0016(11) -0.0033(12) -0.0058(12)
C20 0.0336(16) 0.0388(16) 0.0287(14) 0.0019(12) -0.0068(12) -0.0078(13)
C7 0.0337(16) 0.0346(15) 0.0288(14) -0.0031(12) -0.0029(12) -0.0093(13)
C36 0.065(3) 0.083(3) 0.056(2) -0.026(2) 0.001(2) -0.015(2)
C40 0.070(3) 0.073(3) 0.057(2) -0.012(2) 0.018(2) 0.000(2)
C37 0.096(4) 0.089(3) 0.060(3) -0.033(2) 0.005(2) -0.028(3)
C41 0.066(3) 0.067(2) 0.059(2) -0.018(2) 0.007(2) -0.015(2)
C23 0.090(3) 0.069(3) 0.044(2) 0.0163(19) 0.004(2) -0.028(2)
C34 0.082(3) 0.061(2) 0.056(2) 0.0019(18) 0.008(2) -0.032(2)
C39 0.162(5) 0.070(3) 0.078(3) -0.035(3) 0.030(3) -0.016(3)
C42 0.109(4) 0.068(3) 0.112(4) 0.004(3) -0.023(3) -0.022(3)
C21 0.051(2) 0.0466(18) 0.0373(17) -0.0022(14) -0.0009(15) -0.0088(16)
C14 0.0446(19) 0.0465(18) 0.0438(18) -0.0073(14) -0.0094(15) -0.0160(15)
C19 0.0399(19) 0.063(2) 0.0430(18) -0.0107(16) -0.0065(15) -0.0110(16)
C35 0.064(2) 0.0480(19) 0.0368(17) -0.0064(15) 0.0061(17) -0.0105(17)
C2 0.055(2) 0.0428(19) 0.070(2) 0.0003(17) -0.0246(19) -0.0032(16)
C24 0.083(3) 0.0381(19) 0.060(2) 0.0105(17) -0.004(2) -0.0128(19)
C22 0.065(2) 0.072(3) 0.0358(18) 0.0014(17) 0.0063(17) -0.018(2)
C38 0.097(3) 0.053(2) 0.046(2) -0.0123(17) 0.013(2) -0.011(2)
C9 0.061(2) 0.0458(19) 0.080(3) -0.0013(18) -0.034(2) -0.0163(17)
C1 0.064(3) 0.051(2) 0.088(3) 0.001(2) -0.038(2) 0.0020(19)
C15 0.075(5) 0.074(5) 0.064(4) -0.005(4) -0.009(4) -0.039(4)
C16 0.115(6) 0.076(5) 0.116(6) -0.042(5) -0.023(5) -0.001(5)
C16A 0.15(2) 0.047(11) 0.15(2) 0.040(13) -0.006(18) -0.003(13)
C15A 0.059(13) 0.051(11) 0.088(15) -0.031(12) -0.021(11) -0.026(9)
Cl1 0.203(3) 0.169(2) 0.261(3) 0.009(2) -0.122(2) -0.113(2)
Cl2 0.420(7) 0.1075(19) 0.165(3) 0.0293(17) 0.065(4) -0.041(3)
Cl3 0.147(2) 0.197(3) 0.346(5) -0.085(3) -0.147(3) 0.030(2)
Cl1A 0.144(11) 0.132(11) 0.40(3) -0.010(15) -0.059(15) -0.095(10)
Cl2A 0.234(19) 0.167(14) 0.40(2) -0.083(16) -0.02(2) -0.048(14)
Cl3A 0.223(17) 0.30(2) 0.113(11) 0.085(12) -0.117(12) -0.068(15)

loop_
_atom_type_symbol
_atom_type_description
_atom_type_scat_dispersion_real
_atom_type_scat_dispersion_imag
_atom_type_scat_source
C C 0.0033 0.0016 'International Tables Vol C Tables 4.2.6.8 and 6.1.1.4'
H H 0.0000 0.0000 'International Tables Vol C Tables 4.2.6.8 and 6.1.1.4'
Cl Cl 0.1484 0.1585 'International Tables Vol C Tables 4.2.6.8 and 6.1.1.4'
N N 0.0061 0.0033 'International Tables Vol C Tables 4.2.6.8 and 6.1.1.4'
O O 0.0106 0.0060 'International Tables Vol C Tables 4.2.6.8 and 6.1.1.4'

loop_
_geom_angle_atom_site_label_1
_geom_angle_atom_site_label_2
_geom_angle_atom_site_label_3
_geom_angle
_geom_angle_site_symmetry_1
_geom_angle_site_symmetry_3
_geom_angle_publ_flag
C29 O1 H1 109.5 . . ?
C7 O3 C12 117.9(2) . . ?
C33 O2 C34 117.6(2) . . ?
C27 N6 N5 122.2(2) . . ?
N6 N5 C10 115.3(2) . . ?
C26 N5 N6 129.8(2) . . ?
C26 N5 C10 114.8(2) . . ?
C3 N4 H4 118.2 . . ?
C3 N4 C2 123.6(3) . . ?
C2 N4 H4 118.2 . . ?
N3 N2 C31 114.3(3) . . ?
C31 C32 H32 120.3 . . ?
C33 C32 H32 120.3 . . ?
C33 C32 C31 119.5(3) . . ?
C20 C25 C26 109.7(3) . . ?
C20 C25 C24 121.1(3) . . ?
C24 C25 C26 129.2(3) . . ?
C3 C8 H8 119.8 . . ?
C7 C8 H8 119.8 . . ?
C7 C8 C3 120.4(3) . . ?
C31 C30 H30 119.7 . . ?
C31 C30 C28 120.6(3) . . ?
C28 C30 H30 119.7 . . ?
C5 C4 C3 118.4(3) . . ?
C5 C4 C9 120.9(3) . . ?
C3 C4 C9 120.7(3) . . ?
C17 C18 H18 118.0 . . ?
C17 C18 C11 123.9(3) . . ?
C11 C18 H18 118.0 . . ?
C18 C17 C14 118.0(3) . . ?
C18 C17 C19 121.5(3) . . ?
C14 C17 C19 120.5(3) . . ?
C4 C5 H5 118.1 . . ?
C4 C5 C6 123.8(3) . . ?
C6 C5 H5 118.1 . . ?
C32 C31 N2 124.0(3) . . ?
C30 C31 N2 115.2(3) . . ?
C30 C31 C32 120.8(3) . . ?
C14 N1 C15 123.5(4) . . ?
C14 N1 C15A 117.0(7) . . ?
C14 N1 H1A 115.5(3) . . ?
C15 N1 H1A 121.0(3) . . ?
C15A N1 H1A 115.0(7) . . ?
O4 C26 N5 126.4(3) . . ?
O4 C26 C25 128.5(3) . . ?
N5 C26 C25 105.1(2) . . ?
C12 C13 H13 119.6 . . ?
C12 C13 C14 120.7(3) . . ?
C14 C13 H13 119.6 . . ?
C13 C12 O3 114.4(3) . . ?
C13 C12 C11 121.9(3) . . ?
C11 C12 O3 123.7(2) . . ?
C18 C11 C10 121.9(2) . . ?
C12 C11 C18 116.3(3) . . ?
C12 C11 C10 121.7(3) . . ?
N4 C3 C8 121.4(3) . . ?
N4 C3 C4 120.0(3) . . ?
C8 C3 C4 118.6(3) . . ?
O2 C33 C32 125.8(3) . . ?
O2 C33 C29 113.9(2) . . ?
C32 C33 C29 120.3(3) . . ?
N6 C27 H27 120.5 . . ?
N6 C27 C28 119.0(3) . . ?
C28 C27 H27 120.5 . . ?
C30 C28 C27 119.5(3) . . ?
C29 C28 C30 118.5(3) . . ?
C29 C28 C27 122.0(3) . . ?
N2 N3 C35 112.3(3) . . ?
N5 C10 C11 111.3(2) . . ?
N5 C10 C6 109.7(2) . . ?
N5 C10 C20 99.5(2) . . ?
C11 C10 C20 114.0(2) . . ?
C6 C10 C11 110.3(2) . . ?
C6 C10 C20 111.6(2) . . ?
O1 C29 C33 117.0(3) . . ?
O1 C29 C28 122.8(3) . . ?
C28 C29 C33 120.2(3) . . ?
C5 C6 C10 120.9(2) . . ?
C7 C6 C5 116.3(3) . . ?
C7 C6 C10 122.7(2) . . ?
C25 C20 C10 110.9(2) . . ?
C25 C20 C21 120.5(3) . . ?
C21 C20 C10 128.6(3) . . ?
O3 C7 C8 114.7(2) . . ?
C6 C7 O3 122.9(2) . . ?
C6 C7 C8 122.4(3) . . ?
C37 C36 H36 119.8 . . ?
C35 C36 H36 119.8 . . ?
C35 C36 C37 120.3(4) . . ?
C41 C40 H40 119.4 . . ?
C38 C40 H40 119.4 . . ?
C38 C40 C41 121.2(4) . . ?
C36 C37 H37 119.4 . . ?
C38 C37 C36 121.3(4) . . ?
C38 C37 H37 119.4 . . ?
C40 C41 H41 120.1 . . ?
C35 C41 C40 119.9(4) . . ?
C35 C41 H41 120.1 . . ?
C24 C23 H23 119.5 . . ?
C22 C23 H23 119.5 . . ?
C22 C23 C24 120.9(3) . . ?
O2 C34 H34A 109.5 . . ?
O2 C34 H34B 109.5 . . ?
O2 C34 H34C 109.5 . . ?
H34A C34 H34B 109.5 . . ?
H34A C34 H34C 109.5 . . ?
H34B C34 H34C 109.5 . . ?
H39A C39 H39B 109.5 . . ?
H39A C39 H39C 109.5 . . ?
H39B C39 H39C 109.5 . . ?
C38 C39 H39A 109.5 . . ?
C38 C39 H39B 109.5 . . ?
C38 C39 H39C 109.5 . . ?
Cl1 C42 H42 108.2 . . ?
Cl1 C42 Cl2 113.9(4) . . ?
Cl1 C42 Cl3 107.4(3) . . ?
Cl2 C42 H42 108.2 . . ?
Cl3 C42 H42 108.2 . . ?
Cl3 C42 Cl2 110.7(4) . . ?
Cl1A C42 H42A 108.4 . . ?
Cl2A C42 H42A 108.4 . . ?
Cl2A C42 Cl1A 122.5(12) . . ?
Cl3A C42 H42A 108.4 . . ?
Cl3A C42 Cl1A 108.6(12) . . ?
Cl3A C42 Cl2A 99.8(15) . . ?
C20 C21 H21 120.6 . . ?
C20 C21 C22 118.8(3) . . ?
C22 C21 H21 120.6 . . ?
N1 C14 C17 119.0(3) . . ?
N1 C14 C13 121.8(3) . . ?
C13 C14 C17 119.1(3) . . ?
C17 C19 H19A 109.5 . . ?
C17 C19 H19B 109.5 . . ?
C17 C19 H19C 109.5 . . ?
H19A C19 H19B 109.5 . . ?
H19A C19 H19C 109.5 . . ?
H19B C19 H19C 109.5 . . ?
C36 C35 N3 124.0(3) . . ?
C36 C35 C41 119.2(3) . . ?
C41 C35 N3 116.8(3) . . ?
N4 C2 H2A 109.4 . . ?
N4 C2 H2B 109.4 . . ?
N4 C2 C1 111.1(3) . . ?
H2A C2 H2B 108.0 . . ?
C1 C2 H2A 109.4 . . ?
C1 C2 H2B 109.4 . . ?
C25 C24 H24 120.9 . . ?
C23 C24 C25 118.1(3) . . ?
C23 C24 H24 120.9 . . ?
C23 C22 C21 120.6(3) . . ?
C23 C22 H22 119.7 . . ?
C21 C22 H22 119.7 . . ?
C40 C38 C37 118.1(4) . . ?
C40 C38 C39 120.0(4) . . ?
C37 C38 C39 121.9(4) . . ?
C4 C9 H9A 109.5 . . ?
C4 C9 H9B 109.5 . . ?
C4 C9 H9C 109.5 . . ?
H9A C9 H9B 109.5 . . ?
H9A C9 H9C 109.5 . . ?
H9B C9 H9C 109.5 . . ?
C2 C1 H1B 109.5 . . ?
C2 C1 H1C 109.5 . . ?
C2 C1 H1D 109.5 . . ?
H1B C1 H1C 109.5 . . ?
H1B C1 H1D 109.5 . . ?
H1C C1 H1D 109.5 . . ?
N1 C15 H15A 110.0 . . ?
N1 C15 H15B 110.0 . . ?
N1 C15 C16 108.4(7) . . ?
H15A C15 H15B 108.4 . . ?
C16 C15 H15A 110.0 . . ?
C16 C15 H15B 110.0 . . ?
C15 C16 H16A 109.5 . . ?
C15 C16 H16B 109.5 . . ?
C15 C16 H16C 109.5 . . ?
H16A C16 H16B 109.5 . . ?
H16A C16 H16C 109.5 . . ?
H16B C16 H16C 109.5 . . ?
H16D C16A H16E 109.5 . . ?
H16D C16A H16F 109.5 . . ?
H16E C16A H16F 109.5 . . ?
C15A C16A H16D 109.5 . . ?
C15A C16A H16E 109.5 . . ?
C15A C16A H16F 109.5 . . ?
N1 C15A H15C 110.0 . . ?
N1 C15A H15D 110.0 . . ?
C16A C15A N1 109(2) . . ?
C16A C15A H15C 110.0 . . ?
C16A C15A H15D 110.0 . . ?
H15C C15A H15D 108.4 . . ?
C42 Cl1A Cl1A 143.6(17) . 2_656 ?
C42 Cl2A Cl3A 39.9(8) . . ?
C42 Cl3A Cl2A 40.3(9) . . ?

loop_
_geom_bond_atom_site_label_1
_geom_bond_atom_site_label_2
_geom_bond_distance
_geom_bond_site_symmetry_2
_geom_bond_publ_flag
O1 H1 0.8200 . ?
O1 C29 1.354(3) . ?
O3 C12 1.384(3) . ?
O3 C7 1.381(3) . ?
O2 C33 1.360(3) . ?
O2 C34 1.429(4) . ?
O4 C26 1.222(3) . ?
N6 N5 1.374(3) . ?
N6 C27 1.278(3) . ?
N5 C26 1.373(4) . ?
N5 C10 1.496(3) . ?
N4 H4 0.8600 . ?
N4 C3 1.368(4) . ?
N4 C2 1.444(4) . ?
N2 C31 1.433(4) . ?
N2 N3 1.253(4) . ?
C32 H32 0.9300 . ?
C32 C31 1.394(4) . ?
C32 C33 1.376(4) . ?
C25 C26 1.480(4) . ?
C25 C20 1.378(4) . ?
C25 C24 1.385(4) . ?
C8 H8 0.9300 . ?
C8 C3 1.394(4) . ?
C8 C7 1.383(4) . ?
C30 H30 0.9300 . ?
C30 C31 1.376(4) . ?
C30 C28 1.406(4) . ?
C4 C5 1.371(4) . ?
C4 C3 1.425(4) . ?
C4 C9 1.502(4) . ?
C18 H18 0.9300 . ?
C18 C17 1.374(4) . ?
C18 C11 1.401(4) . ?
C17 C14 1.417(4) . ?
C17 C19 1.504(4) . ?
C5 H5 0.9300 . ?
C5 C6 1.402(4) . ?
N1 C14 1.383(4) . ?
N1 C15 1.463(7) . ?
N1 C15A 1.539(14) . ?
N1 H1A 0.969(3) . ?
C13 H13 0.9300 . ?
C13 C12 1.383(4) . ?
C13 C14 1.387(4) . ?
C12 C11 1.383(4) . ?
C11 C10 1.514(4) . ?
C33 C29 1.408(4) . ?
C27 H27 0.9300 . ?
C27 C28 1.461(4) . ?
C28 C29 1.396(4) . ?
N3 C35 1.437(4) . ?
C10 C6 1.512(4) . ?
C10 C20 1.518(4) . ?
C6 C7 1.381(4) . ?
C20 C21 1.380(4) . ?
C36 H36 0.9300 . ?
C36 C37 1.388(5) . ?
C36 C35 1.366(5) . ?
C40 H40 0.9300 . ?
C40 C41 1.394(5) . ?
C40 C38 1.372(6) . ?
C37 H37 0.9300 . ?
C37 C38 1.373(6) . ?
C41 H41 0.9300 . ?
C41 C35 1.377(5) . ?
C23 H23 0.9300 . ?
C23 C24 1.384(5) . ?
C23 C22 1.377(5) . ?
C34 H34A 0.9600 . ?
C34 H34B 0.9600 . ?
C34 H34C 0.9600 . ?
C39 H39A 0.9600 . ?
C39 H39B 0.9600 . ?
C39 H39C 0.9600 . ?
C39 C38 1.521(5) . ?
C42 H42 0.9800 . ?
C42 H42A 0.9800 . ?
C42 Cl1 1.709(5) . ?
C42 Cl2 1.735(6) . ?
C42 Cl3 1.713(6) . ?
C42 Cl1A 1.703(15) . ?
C42 Cl2A 1.54(2) . ?
C42 Cl3A 1.530(13) . ?
C21 H21 0.9300 . ?
C21 C22 1.386(5) . ?
C19 H19A 0.9600 . ?
C19 H19B 0.9600 . ?
C19 H19C 0.9600 . ?
C2 H2A 0.9700 . ?
C2 H2B 0.9700 . ?
C2 C1 1.507(5) . ?
C24 H24 0.9300 . ?
C22 H22 0.9300 . ?
C9 H9A 0.9600 . ?
C9 H9B 0.9600 . ?
C9 H9C 0.9600 . ?
C1 H1B 0.9600 . ?
C1 H1C 0.9600 . ?
C1 H1D 0.9600 . ?
C15 H15A 0.9700 . ?
C15 H15B 0.9700 . ?
C15 C16 1.496(9) . ?
C16 H16A 0.9600 . ?
C16 H16B 0.9600 . ?
C16 H16C 0.9600 . ?
C16A H16D 0.9600 . ?
C16A H16E 0.9600 . ?
C16A H16F 0.9600 . ?
C16A C15A 1.53(3) . ?
C15A H15C 0.9700 . ?
C15A H15D 0.9700 . ?
Cl1A Cl1A 2.40(4) 2_656 ?
Cl2A Cl3A 2.35(3) . ?

loop_
_geom_torsion_atom_site_label_1
_geom_torsion_atom_site_label_2
_geom_torsion_atom_site_label_3
_geom_torsion_atom_site_label_4
_geom_torsion
_geom_torsion_site_symmetry_1
_geom_torsion_site_symmetry_2
_geom_torsion_site_symmetry_3
_geom_torsion_site_symmetry_4
_geom_torsion_publ_flag
O3 C12 C11 C18 -180.0(3) . . . . ?
O3 C12 C11 C10 -1.0(4) . . . . ?
O2 C33 C29 O1 1.9(4) . . . . ?
O2 C33 C29 C28 -176.4(3) . . . . ?
N6 N5 C26 O4 0.1(5) . . . . ?
N6 N5 C26 C25 -179.2(3) . . . . ?
N6 N5 C10 C11 -59.3(3) . . . . ?
N6 N5 C10 C6 63.0(3) . . . . ?
N6 N5 C10 C20 -179.8(2) . . . . ?
N6 C27 C28 C30 -175.7(3) . . . . ?
N6 C27 C28 C29 7.1(4) . . . . ?
N5 N6 C27 C28 -178.3(2) . . . . ?
N5 C10 C6 C5 49.7(3) . . . . ?
N5 C10 C6 C7 -130.4(3) . . . . ?
N5 C10 C20 C25 -2.1(3) . . . . ?
N5 C10 C20 C21 -179.1(3) . . . . ?
N2 N3 C35 C36 40.6(5) . . . . ?
N2 N3 C35 C41 -140.0(3) . . . . ?
C32 C33 C29 O1 -179.1(3) . . . . ?
C32 C33 C29 C28 2.5(4) . . . . ?
C25 C20 C21 C22 -0.2(5) . . . . ?
C30 C28 C29 O1 177.4(3) . . . . ?
C30 C28 C29 C33 -4.3(4) . . . . ?
C4 C5 C6 C10 179.2(3) . . . . ?
C4 C5 C6 C7 -0.7(4) . . . . ?
C18 C17 C14 N1 179.7(3) . . . . ?
C18 C17 C14 C13 -0.9(4) . . . . ?
C18 C11 C10 N5 -51.9(3) . . . . ?
C18 C11 C10 C6 -173.9(2) . . . . ?
C18 C11 C10 C20 59.7(3) . . . . ?
C17 C18 C11 C12 0.2(4) . . . . ?
C17 C18 C11 C10 -178.8(3) . . . . ?
C5 C4 C3 N4 179.5(3) . . . . ?
C5 C4 C3 C8 0.2(4) . . . . ?
C5 C6 C7 O3 -178.6(2) . . . . ?
C5 C6 C7 C8 0.7(4) . . . . ?
C31 N2 N3 C35 -178.9(3) . . . . ?
C31 C32 C33 O2 179.6(3) . . . . ?
C31 C32 C33 C29 0.8(5) . . . . ?
C31 C30 C28 C27 -174.4(3) . . . . ?
C31 C30 C28 C29 2.9(5) . . . . ?
C26 N5 C10 C11 123.1(3) . . . . ?
C26 N5 C10 C6 -114.6(3) . . . . ?
C26 N5 C10 C20 2.5(3) . . . . ?
C26 C25 C20 C10 1.1(3) . . . . ?
C26 C25 C20 C21 178.4(3) . . . . ?
C26 C25 C24 C23 -177.7(3) . . . . ?
C13 C12 C11 C18 -1.1(4) . . . . ?
C13 C12 C11 C10 177.9(3) . . . . ?
C12 O3 C7 C8 -173.8(2) . . . . ?
C12 O3 C7 C6 5.5(4) . . . . ?
C12 C13 C14 C17 0.1(5) . . . . ?
C12 C13 C14 N1 179.5(3) . . . . ?
C12 C11 C10 N5 129.2(3) . . . . ?
C12 C11 C10 C6 7.2(3) . . . . ?
C12 C11 C10 C20 -119.2(3) . . . . ?
C11 C18 C17 C14 0.8(4) . . . . ?
C11 C18 C17 C19 -179.8(3) . . . . ?
C11 C10 C6 C5 172.6(2) . . . . ?
C11 C10 C6 C7 -7.5(4) . . . . ?
C11 C10 C20 C25 -120.6(3) . . . . ?
C11 C10 C20 C21 62.4(4) . . . . ?
C3 N4 C2 C1 -170.3(3) . . . . ?
C3 C8 C7 O3 179.0(3) . . . . ?
C3 C8 C7 C6 -0.2(4) . . . . ?
C3 C4 C5 C6 0.2(4) . . . . ?
C33 C32 C31 N2 179.0(3) . . . . ?
C33 C32 C31 C30 -2.2(5) . . . . ?
C27 N6 N5 C26 11.4(4) . . . . ?
C27 N6 N5 C10 -165.8(3) . . . . ?
C27 C28 C29 O1 -5.3(4) . . . . ?
C27 C28 C29 C33 173.0(3) . . . . ?
C28 C30 C31 N2 179.2(3) . . . . ?
C28 C30 C31 C32 0.3(5) . . . . ?
N3 N2 C31 C32 16.4(5) . . . . ?
N3 N2 C31 C30 -162.4(3) . . . . ?
C10 N5 C26 O4 177.3(3) . . . . ?
C10 N5 C26 C25 -2.0(3) . . . . ?
C10 C6 C7 O3 1.5(4) . . . . ?
C10 C6 C7 C8 -179.2(3) . . . . ?
C10 C20 C21 C22 176.5(3) . . . . ?
C6 C10 C20 C25 113.6(3) . . . . ?
C6 C10 C20 C21 -63.4(4) . . . . ?
C20 C25 C26 O4 -178.8(3) . . . . ?
C20 C25 C26 N5 0.6(3) . . . . ?
C20 C25 C24 C23 -0.4(5) . . . . ?
C20 C10 C6 C5 -59.6(3) . . . . ?
C20 C10 C6 C7 120.3(3) . . . . ?
C20 C21 C22 C23 -0.3(5) . . . . ?
C7 O3 C12 C13 175.2(3) . . . . ?
C7 O3 C12 C11 -5.8(4) . . . . ?
C7 C8 C3 N4 -179.5(3) . . . . ?
C7 C8 C3 C4 -0.2(4) . . . . ?
C36 C37 C38 C40 -2.5(7) . . . . ?
C36 C37 C38 C39 -179.9(4) . . . . ?
C40 C41 C35 N3 177.6(3) . . . . ?
C40 C41 C35 C36 -3.0(6) . . . . ?
C37 C36 C35 N3 -179.6(4) . . . . ?
C37 C36 C35 C41 1.0(6) . . . . ?
C41 C40 C38 C37 0.4(6) . . . . ?
C41 C40 C38 C39 177.9(4) . . . . ?
C34 O2 C33 C32 -7.0(5) . . . . ?
C34 O2 C33 C29 171.9(3) . . . . ?
C14 N1 C15 C16 86.5(6) . . . . ?
C14 N1 C15A C16A -105.0(14) . . . . ?
C14 C13 C12 O3 179.9(3) . . . . ?
C14 C13 C12 C11 0.9(5) . . . . ?
C19 C17 C14 N1 0.3(4) . . . . ?
C19 C17 C14 C13 179.7(3) . . . . ?
C35 C36 C37 C38 1.8(7) . . . . ?
C2 N4 C3 C8 0.3(5) . . . . ?
C2 N4 C3 C4 -179.0(3) . . . . ?
C24 C25 C26 O4 -1.3(6) . . . . ?
C24 C25 C26 N5 178.0(3) . . . . ?
C24 C25 C20 C10 -176.7(3) . . . . ?
C24 C25 C20 C21 0.6(5) . . . . ?
C24 C23 C22 C21 0.5(6) . . . . ?
C22 C23 C24 C25 -0.2(6) . . . . ?
C38 C40 C41 C35 2.3(6) . . . . ?
C9 C4 C5 C6 179.5(3) . . . . ?
C9 C4 C3 N4 0.2(4) . . . . ?
C9 C4 C3 C8 -179.1(3) . . . . ?
C15 N1 C14 C17 171.6(4) . . . . ?
C15 N1 C14 C13 -7.7(6) . . . . ?
C15A N1 C14 C17 -147.5(11) . . . . ?
C15A N1 C14 C13 33.2(11) . . . . ?
Cl1A C42 Cl2A Cl3A 119.5(15) . . . . ?
Cl1A C42 Cl3A Cl2A -129.3(12) . . . . ?
Cl2A C42 Cl1A Cl1A -146(2) . . . 2_656 ?
Cl3A C42 Cl1A Cl1A -31(3) . . . 2_656 ?
